data_4074624
loop_
_publ_author_name
'Cortes-Llamas, Sara A.'
'Hern\'andez-P\'erez, Julio M.'
'H\^o, Minhhuy'
'Mu\~noz-Hern\'andez, Miguel-\'Angel'

_publ_section_title
;
 Indazolato Derivatives of Boron, Aluminum, and Gallium:&#x00A0;
 Characterization and Solvent-Dependent Regioisomeric Structures through
 \p&#x2212;\p Interactions in the Solid State
;
_journal_issue 3
_journal_name_full Organometallics
_journal_page_first 588
_journal_paper_doi 10.1021/om0506421
_journal_volume 25
_journal_year 2006
_chemical_formula_moiety '[(h1,h1-ind)(m-Ga)Me2]2'
_chemical_formula_sum 'C21 H25 Ga2 N4'
_chemical_formula_weight 472.89
_chemical_melting_point '133-135 &#x00B0;C'
_chemical_name_systematic
; 
 ? 
;
_space_group_IT_number 61
_symmetry_cell_setting orthorhombic
_symmetry_space_group_name_Hall '-P 2ac 2ab'
_symmetry_space_group_name_H-M 'P b c a'
_atom_sites_solution_hydrogens geom
_atom_sites_solution_primary direct
_atom_sites_solution_secondary difmap
_audit_creation_method SHELXL-97
_cell_angle_alpha 90.00
_cell_angle_beta 90.00
_cell_angle_gamma 90.00
_cell_formula_units_Z 8
_cell_length_a 8.9727(18)
_cell_length_b 17.608(3)
_cell_length_c 26.764(5)
_cell_measurement_temperature 100(2)
_cell_volume 4228.5(14)
_computing_cell_refinement 'Bruker SMART'
_computing_data_collection 'Bruker SMART'
_computing_data_reduction 'Bruker SHELXTL'
_computing_molecular_graphics 'Bruker SHELXTL'
_computing_publication_material 'Bruker SHELXTL'
_computing_structure_refinement 'SHELXL-97 (Sheldrick, 1997)'
_computing_structure_solution 'SHELXS-97 (Sheldrick, 1990)'
_diffrn_ambient_temperature 100(2)
_diffrn_measured_fraction_theta_full 0.763
_diffrn_measured_fraction_theta_max 0.763
_diffrn_measurement_device_type 'CCD area detector'
_diffrn_measurement_method 'phi and omega scans'
_diffrn_radiation_monochromator graphite
_diffrn_radiation_source 'fine-focus sealed tube'
_diffrn_radiation_type MoK\a
_diffrn_radiation_wavelength 0.71073
_diffrn_reflns_av_R_equivalents 0.0223
_diffrn_reflns_av_sigmaI/netI 0.0624
_diffrn_reflns_limit_h_max 11
_diffrn_reflns_limit_h_min -2
_diffrn_reflns_limit_k_max 6
_diffrn_reflns_limit_k_min -20
_diffrn_reflns_limit_l_max 32
_diffrn_reflns_limit_l_min -7
_diffrn_reflns_number 4457
_diffrn_reflns_theta_full 27.02
_diffrn_reflns_theta_max 27.02
_diffrn_reflns_theta_min 2.31
_exptl_absorpt_coefficient_mu 2.561
_exptl_crystal_colour Colorless
_exptl_crystal_density_diffrn 1.486
_exptl_crystal_density_method 'not measured'
_exptl_crystal_description Rectangular
_exptl_crystal_F_000 1928
_exptl_crystal_size_max 0.30
_exptl_crystal_size_mid 0.25
_exptl_crystal_size_min 0.25
_refine_diff_density_max 0.652
_refine_diff_density_min -0.422
_refine_diff_density_rms 0.095
_refine_ls_extinction_method none
_refine_ls_goodness_of_fit_ref 1.039
_refine_ls_hydrogen_treatment mixed
_refine_ls_matrix_type full
_refine_ls_number_parameters 248
_refine_ls_number_reflns 3538
_refine_ls_number_restraints 0
_refine_ls_restrained_S_all 1.039
_refine_ls_R_factor_all 0.0622
_refine_ls_R_factor_gt 0.0451
_refine_ls_shift/su_max 0.001
_refine_ls_shift/su_mean 0.000
_refine_ls_structure_factor_coef Fsqd
_refine_ls_weighting_details 'calc w=1/[\s^2^(Fo^2^)+(0.0382P)^2^+3.3447P] where P=(Fo^2^+2Fc^2^)/3'
_refine_ls_weighting_scheme calc
_refine_ls_wR_factor_gt 0.0982
_refine_ls_wR_factor_ref 0.1061
_reflns_number_gt 2779
_reflns_number_total 3538
_reflns_threshold_expression >2sigma(I)
_cod_data_source_file om0506421si20050728_122314.cif
_cod_data_source_block compound_1syn
_cod_depositor_comments
;
The following automatic conversions were performed:

'_symmetry_cell_setting' value 'Orthorhombic' changed to
'orthorhombic' according to
/home/saulius/struct/CIF-dictionaries/cif_core.dic dictionary named
'cif_core.dic' version 2.4.1 from 2010-06-29.

Automatic conversion script
Id: cif_fix_values 1715 2011-07-08 13:25:40Z adriana 
;
_cod_original_cell_volume 4228.4(14)
_cod_original_sg_symbol_H-M Pbca
_cod_database_code 4074624

loop_
_symmetry_equiv_pos_as_xyz
'x, y, z'
'-x+1/2, -y, z+1/2'
'-x, y+1/2, -z+1/2'
'x+1/2, -y+1/2, -z'
'-x, -y, -z'
'x-1/2, y, -z-1/2'
'x, -y-1/2, z-1/2'
'-x-1/2, y-1/2, z'

loop_
_atom_site_label
_atom_site_type_symbol
_atom_site_fract_x
_atom_site_fract_y
_atom_site_fract_z
_atom_site_U_iso_or_equiv
_atom_site_adp_type
_atom_site_occupancy
_atom_site_symmetry_multiplicity
_atom_site_calc_flag
_atom_site_refinement_flags
Ga1 Ga 0.16399(5) 0.15242(2) 0.305124(19) 0.01959(14) Uani 1 1 d .
Ga2 Ga 0.43645(5) 0.19799(2) 0.40568(2) 0.02041(14) Uani 1 1 d .
N2 N 0.4011(4) 0.25952(18) 0.34337(15) 0.0216(8) Uani 1 1 d .
N3 N 0.2914(3) 0.07728(17) 0.34214(15) 0.0181(7) Uani 1 1 d .
C13 C 0.5253(5) -0.1232(2) 0.4166(2) 0.0284(11) Uani 1 1 d .
H13 H 0.5516 -0.1729 0.4245 0.034 Uiso 1 1 calc R
N1 N 0.3122(3) 0.23792(18) 0.30385(15) 0.0199(8) Uani 1 1 d .
C18 C 0.2874(5) 0.2244(2) 0.4563(2) 0.0322(11) Uani 1 1 d .
H18A H 0.3349 0.2289 0.4883 0.048 Uiso 1 1 calc R
H18B H 0.2127 0.1854 0.4577 0.048 Uiso 1 1 calc R
H18C H 0.2415 0.2719 0.4477 0.048 Uiso 1 1 calc R
N4 N 0.3942(4) 0.09401(17) 0.37838(15) 0.0194(8) Uani 1 1 d .
C15 C 0.1445(5) 0.1218(2) 0.2352(2) 0.0273(10) Uani 1 1 d .
H15A H 0.1101 0.0702 0.2335 0.041 Uiso 1 1 calc R
H15B H 0.2396 0.1257 0.2189 0.041 Uiso 1 1 calc R
H15C H 0.0742 0.1543 0.2187 0.041 Uiso 1 1 calc R
C8 C 0.2826(4) 0.0016(2) 0.33652(18) 0.0208(9) Uani 1 1 d .
H8 H 0.2205 -0.0234 0.3141 0.025 Uiso 1 1 calc R
C1 C 0.3281(4) 0.2862(2) 0.26617(18) 0.0212(9) Uani 1 1 d .
H1 H 0.2789 0.2831 0.2356 0.025 Uiso 1 1 calc R
C7 C 0.4737(4) 0.3246(2) 0.32865(19) 0.0221(9) Uani 1 1 d .
C2 C 0.4309(4) 0.3425(2) 0.27967(18) 0.0213(9) Uani 1 1 d .
C10 C 0.4509(4) 0.0258(2) 0.39518(18) 0.0210(9) Uani 1 1 d .
C11 C 0.5580(5) 0.0124(2) 0.4323(2) 0.0266(10) Uani 1 1 d .
H11 H 0.6029 0.0521 0.4496 0.032 Uiso 1 1 calc R
C6 C 0.5740(5) 0.3707(2) 0.3561(2) 0.0296(11) Uani 1 1 d .
H6 H 0.6008 0.3590 0.3888 0.036 Uiso 1 1 calc R
C3 C 0.4920(5) 0.4082(2) 0.2555(2) 0.0260(10) Uani 1 1 d .
H3 H 0.4660 0.4209 0.2229 0.031 Uiso 1 1 calc R
C12 C 0.5938(5) -0.0624(2) 0.4421(2) 0.0322(12) Uani 1 1 d .
H12 H 0.6653 -0.0730 0.4663 0.039 Uiso 1 1 calc R
C9 C 0.3814(4) -0.0340(2) 0.36971(19) 0.0212(9) Uani 1 1 d .
C14 C 0.4207(4) -0.1103(2) 0.3803(2) 0.0249(10) Uani 1 1 d .
H14 H 0.3767 -0.1504 0.3632 0.030 Uiso 1 1 calc R
C4 C 0.5901(5) 0.4515(2) 0.2824(2) 0.0295(11) Uani 1 1 d .
H4 H 0.6322 0.4941 0.2675 0.035 Uiso 1 1 calc R
C5 C 0.6295(5) 0.4335(3) 0.3322(2) 0.0332(12) Uani 1 1 d .
H5 H 0.6951 0.4652 0.3492 0.040 Uiso 1 1 calc R
C17 C 0.6517(5) 0.2018(3) 0.4203(3) 0.0437(15) Uani 1 1 d .
H17A H 0.6871 0.2529 0.4162 0.066 Uiso 1 1 calc R
H17B H 0.7040 0.1689 0.3977 0.066 Uiso 1 1 calc R
H17C H 0.6689 0.1855 0.4540 0.066 Uiso 1 1 calc R
C16 C 0.0012(5) 0.1785(2) 0.3508(2) 0.0283(10) Uani 1 1 d .
H16A H -0.0563 0.2193 0.3369 0.042 Uiso 1 1 calc R
H16B H 0.0419 0.1940 0.3824 0.042 Uiso 1 1 calc R
H16C H -0.0616 0.1350 0.3556 0.042 Uiso 1 1 calc R
C20 C 0.9635(5) 0.0707(3) 0.4817(2) 0.0380(13) Uani 1 1 d .
H20 H 0.9392 0.1185 0.4694 0.046 Uiso 1 1 calc R
C19 C 1.0671(5) 0.0271(3) 0.4571(2) 0.0362(12) Uani 1 1 d .
H19 H 1.1119 0.0452 0.4281 0.043 Uiso 1 1 calc R
C21 C 0.8953(5) 0.0442(3) 0.5244(2) 0.0354(12) Uani 1 1 d .
H21 H 0.8246 0.0738 0.5407 0.043 Uiso 1 1 calc R

loop_
_atom_site_aniso_label
_atom_site_aniso_U_11
_atom_site_aniso_U_22
_atom_site_aniso_U_33
_atom_site_aniso_U_23
_atom_site_aniso_U_13
_atom_site_aniso_U_12
Ga1 0.0215(3) 0.0175(2) 0.0198(3) 0.00086(19) -0.00109(18) 0.00050(17)
Ga2 0.0252(3) 0.0168(2) 0.0192(3) -0.00129(18) -0.00193(18) -0.00063(17)
N2 0.0255(19) 0.0189(17) 0.021(2) 0.0038(15) 0.0006(14) -0.0012(13)
N3 0.0201(18) 0.0164(16) 0.018(2) 0.0004(14) -0.0001(13) 0.0010(13)
C13 0.032(3) 0.023(2) 0.031(3) 0.0059(19) -0.0004(19) 0.0045(18)
N1 0.0198(18) 0.0178(17) 0.022(2) -0.0005(15) -0.0012(14) -0.0010(12)
C18 0.050(3) 0.025(2) 0.022(3) -0.0034(19) 0.004(2) 0.0034(19)
N4 0.0217(18) 0.0184(17) 0.018(2) 0.0018(14) -0.0019(14) 0.0008(13)
C15 0.030(3) 0.027(2) 0.026(3) -0.0014(19) -0.0052(19) 0.0026(18)
C8 0.022(2) 0.018(2) 0.022(3) -0.0031(17) -0.0011(16) -0.0019(16)
C1 0.023(2) 0.021(2) 0.020(3) 0.0040(17) 0.0000(17) 0.0040(16)
C7 0.024(2) 0.019(2) 0.023(3) -0.0001(17) 0.0028(17) 0.0005(15)
C2 0.019(2) 0.023(2) 0.022(3) -0.0006(18) 0.0033(16) 0.0017(16)
C10 0.024(2) 0.022(2) 0.017(3) -0.0022(17) 0.0029(16) 0.0039(16)
C11 0.035(3) 0.022(2) 0.023(3) 0.0017(18) -0.0070(19) 0.0006(17)
C6 0.033(3) 0.028(2) 0.028(3) 0.003(2) -0.005(2) -0.0055(18)
C3 0.031(3) 0.022(2) 0.025(3) 0.0067(18) 0.0060(18) 0.0016(17)
C12 0.030(3) 0.025(2) 0.041(4) 0.001(2) -0.010(2) 0.0027(18)
C9 0.022(2) 0.019(2) 0.022(3) -0.0005(18) 0.0068(17) 0.0024(16)
C14 0.023(2) 0.018(2) 0.034(3) 0.0006(19) 0.0032(18) 0.0001(16)
C4 0.027(2) 0.023(2) 0.039(4) 0.005(2) 0.009(2) -0.0014(17)
C5 0.039(3) 0.025(2) 0.035(4) 0.001(2) -0.002(2) -0.0091(19)
C17 0.032(3) 0.039(3) 0.059(5) 0.011(3) -0.021(2) -0.003(2)
C16 0.028(2) 0.030(2) 0.027(3) 0.003(2) 0.0050(19) 0.0040(18)
C20 0.035(3) 0.035(3) 0.044(4) 0.012(2) 0.001(2) 0.006(2)
C19 0.035(3) 0.041(3) 0.032(4) 0.011(2) 0.006(2) 0.003(2)
C21 0.028(2) 0.037(3) 0.041(4) 0.000(2) 0.005(2) 0.009(2)

loop_
_atom_type_symbol
_atom_type_description
_atom_type_scat_dispersion_real
_atom_type_scat_dispersion_imag
_atom_type_scat_source
C C 0.0033 0.0016 'International Tables Vol C Tables 4.2.6.8 and 6.1.1.4'
H H 0.0000 0.0000 'International Tables Vol C Tables 4.2.6.8 and 6.1.1.4'
N N 0.0061 0.0033 'International Tables Vol C Tables 4.2.6.8 and 6.1.1.4'
Ga Ga 0.2307 1.6083 'International Tables Vol C Tables 4.2.6.8 and 6.1.1.4'

loop_
_geom_angle_atom_site_label_1
_geom_angle_atom_site_label_2
_geom_angle_atom_site_label_3
_geom_angle
_geom_angle_site_symmetry_3
C15 Ga1 C16 126.5(2) .
C15 Ga1 N1 104.47(18) .
C16 Ga1 N1 109.17(17) .
C15 Ga1 N3 109.93(17) .
C16 Ga1 N3 105.69(18) .
N1 Ga1 N3 97.18(13) .
C18 Ga2 C17 121.6(3) .
C18 Ga2 N4 109.84(17) .
C17 Ga2 N4 106.75(19) .
C18 Ga2 N2 109.72(18) .
C17 Ga2 N2 107.4(2) .
N4 Ga2 N2 99.18(15) .
C7 N2 N1 106.5(4) .
C7 N2 Ga2 127.7(3) .
N1 N2 Ga2 125.3(3) .
C8 N3 N4 109.4(3) .
C8 N3 Ga1 124.3(3) .
N4 N3 Ga1 126.2(2) .
C14 C13 C12 121.0(4) .
C1 N1 N2 110.1(3) .
C1 N1 Ga1 124.3(3) .
N2 N1 Ga1 125.2(3) .
N3 N4 C10 107.0(3) .
N3 N4 Ga2 125.5(2) .
C10 N4 Ga2 127.3(3) .
N3 C8 C9 109.5(4) .
N1 C1 C2 109.1(4) .
N2 C7 C2 108.9(4) .
N2 C7 C6 129.0(5) .
C2 C7 C6 122.0(4) .
C1 C2 C7 105.3(4) .
C1 C2 C3 134.9(4) .
C7 C2 C3 119.8(4) .
N4 C10 C9 109.3(4) .
N4 C10 C11 129.1(4) .
C9 C10 C11 121.6(4) .
C12 C11 C10 117.0(4) .
C5 C6 C7 116.8(5) .
C4 C3 C2 117.2(5) .
C11 C12 C13 122.1(4) .
C10 C9 C8 104.7(3) .
C10 C9 C14 120.2(4) .
C8 C9 C14 135.0(4) .
C13 C14 C9 118.1(4) .
C3 C4 C5 122.2(4) .
C6 C5 C4 122.0(5) .
C19 C20 C21 120.6(5) .
C20 C19 C21 119.8(5) 5_756
C20 C21 C19 119.6(5) 5_756

loop_
_geom_bond_atom_site_label_1
_geom_bond_atom_site_label_2
_geom_bond_distance
_geom_bond_site_symmetry_2
Ga1 C15 1.957(5) .
Ga1 C16 1.960(5) .
Ga1 N1 2.009(3) .
Ga1 N3 2.010(3) .
Ga2 C18 1.960(5) .
Ga2 C17 1.972(4) .
Ga2 N4 2.007(3) .
Ga2 N2 2.014(4) .
N2 C7 1.376(5) .
N2 N1 1.379(5) .
N3 C8 1.343(5) .
N3 N4 1.370(5) .
C13 C14 1.368(7) .
C13 C12 1.412(6) .
N1 C1 1.327(6) .
N4 C10 1.380(5) .
C8 C9 1.402(6) .
C1 C2 1.401(6) .
C7 C2 1.402(7) .
C7 C6 1.417(6) .
C2 C3 1.436(6) .
C10 C9 1.401(6) .
C10 C11 1.403(6) .
C11 C12 1.381(6) .
C6 C5 1.371(6) .
C3 C4 1.368(7) .
C9 C14 1.419(6) .
C4 C5 1.414(8) .
C20 C19 1.374(7) .
C20 C21 1.378(8) .
C19 C21 1.391(7) 5_756
C21 C19 1.391(7) 5_756
